data_2241552
loop_
_publ_author_name
'Mastalir, Matthias'
'Schroffenegger, Martina'
'St\"oger, Berthold'
'Weil, Matthias'
'Kirchner, Karl'

_publ_section_title
;
 Crystal structure of 2,6-diaminopyridinium chloride
;
_journal_coeditor_code HB7564
_journal_issue 3
_journal_name_full 'Acta Crystallographica Section E'
_journal_page_first 331
_journal_page_last 333
_journal_paper_doi 10.1107/S2056989016002425
_journal_volume 72
_journal_year 2016
_chemical_formula_iupac 'C5 H8 N3+, Cl-'
_chemical_formula_moiety '(C5 H8 N3)+, Cl-'
_chemical_formula_sum 'C5 H8 Cl N3'
_chemical_formula_weight 145.6
_chemical_name_systematic
;
2,6-Diaminopyridin-1-ium chloride
;
_space_group_IT_number 12
_symmetry_cell_setting monoclinic
_symmetry_space_group_name_Hall '-C 2y'
_symmetry_space_group_name_H-M 'C 1 2/m 1'
_cell_angle_alpha 90
_cell_angle_beta 96.710(2)
_cell_angle_gamma 90
_cell_formula_units_Z 4
_cell_length_a 10.8046(10)
_cell_length_b 9.0459(9)
_cell_length_c 6.8108(7)
_cell_measurement_reflns_used 6316
_cell_measurement_temperature 100
_cell_measurement_theta_max 35.5
_cell_measurement_theta_min 2.9
_cell_volume 661.11(11)
_computing_cell_refinement
;
SAINT (Bruker, 2014)
;
_computing_data_collection
;
APEX2 (Bruker, 2014)
;
_computing_data_reduction
;
SAINT (Bruker, 2014)
;
_computing_molecular_graphics
;
XP in SHELXTL (Sheldrick, 2008) and Mercury (Macrae <i>et al</i>.,
2006)
;
_computing_publication_material
;
publCIF (Westrip, 2010)
;
_computing_structure_refinement
;
JANA2006 (Pet\<r\'i\<cek <i>et al.</i>, 2014)
;
_computing_structure_solution
;
SUPERFLIP (Palatinus & Chapuis, 2007)
;
_diffrn_ambient_temperature 100
_diffrn_measured_fraction_theta_full 1
_diffrn_measured_fraction_theta_max 1
_diffrn_measurement_device 'four-cycle diffractometer'
_diffrn_measurement_device_type 'Bruker Kappa APEXII CCD'
_diffrn_measurement_method '\w- and \f-scans'
_diffrn_radiation_monochromator graphite
_diffrn_radiation_source 'X-ray tube'
_diffrn_radiation_type 'Mo K\a'
_diffrn_radiation_wavelength 0.71073
_diffrn_reflns_av_R_equivalents 0.0313
_diffrn_reflns_limit_h_max 17
_diffrn_reflns_limit_h_min -17
_diffrn_reflns_limit_k_max 14
_diffrn_reflns_limit_k_min -14
_diffrn_reflns_limit_l_max 10
_diffrn_reflns_limit_l_min -10
_diffrn_reflns_number 9529
_diffrn_reflns_theta_full 35.03
_diffrn_reflns_theta_max 35.03
_diffrn_reflns_theta_min 2.95
_exptl_absorpt_coefficient_mu 0.484
_exptl_absorpt_correction_T_max 0.90
_exptl_absorpt_correction_T_min 0.80
_exptl_absorpt_correction_type multi-scan
_exptl_absorpt_process_details
;
(<i>SADABS</i>; Bruker, 2014)
;
_exptl_crystal_colour yellow
_exptl_crystal_density_diffrn 1.4623
_exptl_crystal_description block
_exptl_crystal_F_000 304
_exptl_crystal_size_max 0.52
_exptl_crystal_size_mid 0.38
_exptl_crystal_size_min 0.23
_refine_diff_density_max 0.49
_refine_diff_density_min -0.18
_refine_ls_extinction_method none
_refine_ls_goodness_of_fit_ref 2.24
_refine_ls_hydrogen_treatment refall
_refine_ls_number_constraints 0
_refine_ls_number_parameters 64
_refine_ls_number_reflns 1538
_refine_ls_number_restraints 0
_refine_ls_R_factor_all 0.0268
_refine_ls_R_factor_gt 0.0244
_refine_ls_shift/su_max 0.0299
_refine_ls_shift/su_mean 0.0034
_refine_ls_structure_factor_coef F
_refine_ls_weighting_details w=1/(\s^2^(F)+0.0001F^2^)
_refine_ls_weighting_scheme sigma
_refine_ls_wR_factor_gt 0.0380
_refine_ls_wR_factor_ref 0.0384
_reflns_number_gt 1407
_reflns_number_total 1538
_reflns_threshold_expression I>3\s(I)
_cod_data_source_file hb7564sup1.cif
_cod_data_source_block I
_cod_original_sg_symbol_H-M 'C 2/m'
_cod_database_code 2241552

loop_
_symmetry_equiv_pos_site_id
_symmetry_equiv_pos_as_xyz
1 x,y,z
2 -x,y,-z
3 -x,-y,-z
4 x,-y,z
5 x+1/2,y+1/2,z
6 -x+1/2,y+1/2,-z
7 -x+1/2,-y+1/2,-z
8 x+1/2,-y+1/2,z

loop_
_atom_site_type_symbol
_atom_site_label
_atom_site_fract_x
_atom_site_fract_y
_atom_site_fract_z
_atom_site_U_iso_or_equiv
_atom_site_adp_type
_atom_site_calc_flag
_atom_site_occupancy
Cl Cl1 0.17115(2) 0 0.12206(3) 0.01401(7) Uani d 1
N N1 0.45600(9) 0 0.22925(12) 0.0132(2) Uani d 1
N N2 0.44617(7) 0.25682(8) 0.22357(10) 0.01951(18) Uani d 1
C C1 0.51532(7) 0.13257(7) 0.25660(9) 0.01272(16) Uani d 1
C C2 0.64225(7) 0.13396(7) 0.32011(10) 0.01334(17) Uani d 1
C C3 0.70393(10) 0 0.35111(14) 0.0136(2) Uani d 1
H H1C2 0.6796(9) 0.2256(14) 0.3421(16) 0.019(3) Uiso d 1
H H1C3 0.7905(16) 0 0.392(2) 0.015(3) Uiso d 1
H H1N2 0.3742(16) 0.2574(17) 0.150(2) 0.046(4) Uiso d 1
H H2N2 0.4841(12) 0.3350(15) 0.2058(19) 0.032(3) Uiso d 1
H H1N1 0.3735(19) 0 0.191(3) 0.039(5) Uiso d 1

loop_
_atom_site_aniso_label
_atom_site_aniso_U_11
_atom_site_aniso_U_22
_atom_site_aniso_U_33
_atom_site_aniso_U_12
_atom_site_aniso_U_13
_atom_site_aniso_U_23
_atom_site_aniso_type_symbol
Cl1 0.01121(13) 0.01270(11) 0.01763(12) 0 -0.00037(8) 0 Cl
N1 0.0093(4) 0.0176(4) 0.0128(3) 0 0.0018(3) 0 N
N2 0.0192(3) 0.0187(3) 0.0214(3) 0.0075(2) 0.0056(2) 0.0065(2) N
C1 0.0137(3) 0.0143(3) 0.0107(2) 0.0025(2) 0.0039(2) 0.00180(19) C
C2 0.0136(3) 0.0118(3) 0.0149(3) -0.0012(2) 0.0026(2) -0.00027(19) C
C3 0.0108(4) 0.0154(4) 0.0145(4) 0 0.0011(3) 0 C

loop_
_atom_type_symbol
_atom_type_scat_dispersion_real
_atom_type_scat_dispersion_imag
_atom_type_scat_source
C 0.0033 0.0016 'International Tables Vol C tables 4.2.6.8 and 6.1.1.1'
H 0.0000 0.0000 'International Tables Vol C tables 4.2.6.8 and 6.1.1.1'
Cl 0.1484 0.1585 'International Tables Vol C tables 4.2.6.8 and 6.1.1.1'
N 0.0061 0.0033 'International Tables Vol C tables 4.2.6.8 and 6.1.1.1'

loop_
_geom_angle_atom_site_label_1
_geom_angle_atom_site_label_2
_geom_angle_atom_site_label_3
_geom_angle_site_symmetry_1
_geom_angle_site_symmetry_3
_geom_angle
C1 N1 C1 . 1_555 123.37(8)
C1 N1 H1N1 . . 118.32(4)
C1 N1 H1N1 1_555 . 118.32(4)
C1 N2 H1N2 . . 122.5(10)
C1 N2 H2N2 . . 117.2(9)
H1N2 N2 H2N2 . . 109.3(13)
N1 C1 N2 . . 117.81(7)
N1 C1 C2 . . 118.83(6)
N2 C1 C2 . . 123.35(6)
C1 C2 C3 . . 118.60(7)
C1 C2 H1C2 . . 117.0(6)
C3 C2 H1C2 . . 124.4(6)
C2 C3 C2 1_555 . 121.75(9)
C2 C3 H1C3 . . 119.12(5)
C2 C3 H1C3 1_555 . 119.12(5)

loop_
_geom_bond_atom_site_label_1
_geom_bond_atom_site_label_2
_geom_bond_site_symmetry_2
_geom_bond_distance
N1 C1 . 1.3622(8)
N1 C1 1_555 1.3622(8)
N1 H1N1 . 0.90(2)
N2 C1 . 1.3538(10)
N2 H1N2 . 0.875(16)
N2 H2N2 . 0.833(13)
C1 C2 . 1.3890(10)
C2 C3 . 1.3872(9)
C2 H1C2 . 0.927(12)
C3 H1C3 . 0.944(17)
C3 C2 1_555 1.3872(9)

loop_
_geom_hbond_atom_site_label_D
_geom_hbond_atom_site_label_H
_geom_hbond_atom_site_label_A
_geom_hbond_site_symmetry_A
_geom_hbond_distance_DH
_geom_hbond_distance_HA
_geom_hbond_distance_DA
_geom_hbond_angle_DHA
N1 H1N1 Cl1 . 0.90(2) 2.18(2) 3.0790(11) 175.6(19)
N2 H2N2 Cl1 5 0.833(13) 2.628(13) 3.4086(8) 156.5(12)
N2 H1N2 Cl1 7 0.875(13) 2.877(13) 3.3601(8) 116.8(2)

_cod_database_fobs_code 2241552
